data_2205851
loop_
_publ_author_name
'Burcu Arslan'
'Canan Kazak'
'Cumhur Kirilmis'
'Murat Koca'
'Orhan B\"uy\"ukg\"ung\"or'

_publ_section_title
;
 2-Acetamidobenzonitrile
;
_journal_issue 6
_journal_name_full 'Acta Crystallographica Section E'
_journal_page_first o1652
_journal_page_last o1653
_journal_paper_doi 10.1107/S1600536805013152
_journal_volume 61
_journal_year 2005
_chemical_formula_iupac 'C9 H8 N2 O'
_chemical_formula_moiety 'C9 H8 N2 O'
_chemical_formula_sum 'C9 H8 N2 O'
_chemical_formula_weight 160.17
_chemical_name_systematic
;
2-Acetamidobenzonitrile
;
_space_group_IT_number 19
_symmetry_cell_setting orthorhombic
_symmetry_space_group_name_Hall 'P 2ac 2ab'
_symmetry_space_group_name_H-M 'P 21 21 21'
_atom_sites_solution_hydrogens geom
_atom_sites_solution_primary direct
_atom_sites_solution_secondary difmap
_cell_angle_alpha 90.00
_cell_angle_beta 90.00
_cell_angle_gamma 90.00
_cell_formula_units_Z 4
_cell_length_a 3.8956(3)
_cell_length_b 11.3796(14)
_cell_length_c 18.3249(18)
_cell_measurement_reflns_used 4911
_cell_measurement_temperature 296
_cell_measurement_theta_max 27.82
_cell_measurement_theta_min 1.79
_cell_volume 812.35(14)
_computing_cell_refinement X-AREA
_computing_data_collection 'X-AREA (Stoe & Cie, 2002)'
_computing_data_reduction 'X-RED32 (Stoe & Cie, 2002)'
_computing_molecular_graphics 'ORTEP-3 for Windows (Farrugia, 1997)'
_computing_publication_material 'WinGX (Farrugia, 1999)'
_computing_structure_refinement 'SHELXL97 (Sheldrick, 1997)'
_computing_structure_solution 'SHELXS97 (Sheldrick, 1997)'
_diffrn_ambient_temperature 296(2)
_diffrn_detector_area_resol_mean 6.67
_diffrn_measured_fraction_theta_full 0.999
_diffrn_measured_fraction_theta_max 0.999
_diffrn_measurement_device_type 'toe IPDS II'
_diffrn_measurement_method \w
_diffrn_radiation_monochromator graphite
_diffrn_radiation_source 'fine-focus sealed tube'
_diffrn_radiation_type MoK\a
_diffrn_radiation_wavelength 0.71073
_diffrn_reflns_av_R_equivalents 0.031
_diffrn_reflns_av_sigmaI/netI 0.0286
_diffrn_reflns_limit_h_max 4
_diffrn_reflns_limit_h_min -4
_diffrn_reflns_limit_k_max 14
_diffrn_reflns_limit_k_min 0
_diffrn_reflns_limit_l_max 22
_diffrn_reflns_limit_l_min 0
_diffrn_reflns_number 1591
_diffrn_reflns_theta_full 26.00
_diffrn_reflns_theta_max 26.0
_diffrn_reflns_theta_min 2.11
_diffrn_standards_decay_% 0
_diffrn_standards_interval_count 0
_diffrn_standards_interval_time 0
_diffrn_standards_number 0
_exptl_absorpt_coefficient_mu 0.089
_exptl_absorpt_correction_type none
_exptl_crystal_colour colourless
_exptl_crystal_density_diffrn 1.310
_exptl_crystal_density_method 'not measured'
_exptl_crystal_description needle
_exptl_crystal_F_000 336
_exptl_crystal_size_max 0.60
_exptl_crystal_size_mid 0.36
_exptl_crystal_size_min 0.10
_refine_diff_density_max 0.12
_refine_diff_density_min -0.12
_refine_ls_extinction_coef 0.049(7)
_refine_ls_extinction_expression Fc^*^=kFc[1+0.001xFc^2^\l^3^/sin(2\q)]^-1/4^
_refine_ls_extinction_method 'SHELXL97 (Sheldrick, 1997)'
_refine_ls_goodness_of_fit_ref 0.92
_refine_ls_hydrogen_treatment mixed
_refine_ls_matrix_type full
_refine_ls_number_parameters 132
_refine_ls_number_reflns 977
_refine_ls_number_restraints 0
_refine_ls_restrained_S_all 0.92
_refine_ls_R_factor_all 0.042
_refine_ls_R_factor_gt 0.032
_refine_ls_shift/su_max 0.000
_refine_ls_shift/su_mean 0.000
_refine_ls_structure_factor_coef Fsqd
_refine_ls_weighting_details 'calc w = 1/[\s^2^(Fo^2^)+(0.0515P)^2^] where P=(Fo^2^+2Fc^2^)/3'
_refine_ls_weighting_scheme calc
_refine_ls_wR_factor_gt 0.077
_refine_ls_wR_factor_ref 0.079
_reflns_number_gt 766
_reflns_number_total 977
_reflns_threshold_expression I>2\s(I)
_cod_data_source_file at6007.cif
_cod_data_source_block I
_cod_database_code 2205851
_cod_database_fobs_code 2205851

loop_
_symmetry_equiv_pos_as_xyz
'x, y, z'
'-x+1/2, -y, z+1/2'
'x+1/2, -y+1/2, -z'
'-x, y+1/2, -z+1/2'

loop_
_atom_site_label
_atom_site_fract_x
_atom_site_fract_y
_atom_site_fract_z
_atom_site_U_iso_or_equiv
_atom_site_adp_type
_atom_site_calc_flag
_atom_site_refinement_flags
_atom_site_occupancy
_atom_site_type_symbol
H5 0.358(7) 1.082(2) 0.6750(12) 0.062(6) Uiso d . 1 H
H4 0.459(7) 1.012(2) 0.7955(12) 0.068(7) Uiso d . 1 H
H22 0.094(6) 0.9233(19) 0.5325(11) 0.049(6) Uiso d . 1 H
H3 0.315(8) 0.819(2) 0.8291(13) 0.077(8) Uiso d . 1 H
H2 0.124(7) 0.6938(19) 0.7403(11) 0.061(7) Uiso d . 1 H
O1 -0.1136(6) 1.15411(12) 0.59490(8) 0.0693(6) Uani d . 1 O
N1 -0.1967(7) 0.67472(17) 0.56496(11) 0.0716(7) Uani d . 1 N
N2 0.0726(6) 0.97049(13) 0.56821(9) 0.0480(5) Uani d . 1 N
C1 0.0823(6) 0.81464(15) 0.65785(10) 0.0431(5) Uani d . 1 C
C2 0.1570(7) 0.77324(18) 0.72712(12) 0.0519(6) Uani d . 1 C
C3 0.2957(7) 0.8470(2) 0.77863(12) 0.0582(6) Uani d . 1 C
C4 0.3595(7) 0.96279(19) 0.76015(11) 0.0565(6) Uani d . 1 C
C5 0.2899(7) 1.00477(18) 0.69145(11) 0.0501(6) Uani d . 1 C
C6 0.1482(5) 0.93177(15) 0.63905(10) 0.0411(5) Uani d . 1 C
C7 -0.0545(6) 1.07864(16) 0.55012(10) 0.0484(5) Uani d . 1 C
C8 -0.1195(8) 1.0953(2) 0.47024(11) 0.0642(7) Uani d . 1 C
H8A -0.0832 1.0222 0.4452 0.096 Uiso calc R 1 H
H8B 0.0349 1.1535 0.4514 0.096 Uiso calc R 1 H
H8C -0.3520 1.1207 0.4630 0.096 Uiso calc R 1 H
C9 -0.0720(7) 0.73657(16) 0.60597(11) 0.0493(5) Uani d . 1 C

loop_
_atom_site_aniso_label
_atom_site_aniso_U_11
_atom_site_aniso_U_22
_atom_site_aniso_U_33
_atom_site_aniso_U_12
_atom_site_aniso_U_13
_atom_site_aniso_U_23
O1 0.1057(15) 0.0417(8) 0.0606(9) 0.0143(10) 0.0126(11) -0.0022(7)
N1 0.0998(18) 0.0519(11) 0.0632(11) -0.0131(12) -0.0114(13) -0.0107(10)
N2 0.0729(13) 0.0336(8) 0.0375(9) 0.0052(9) 0.0034(9) -0.0024(7)
C1 0.0517(13) 0.0355(9) 0.0421(10) -0.0004(9) 0.0018(10) -0.0039(8)
C2 0.0661(16) 0.0409(11) 0.0487(11) -0.0043(11) -0.0001(12) 0.0042(9)
C3 0.0737(17) 0.0578(13) 0.0431(11) -0.0014(13) -0.0042(11) 0.0030(10)
C4 0.0689(16) 0.0552(12) 0.0456(11) -0.0094(12) -0.0035(12) -0.0108(10)
C5 0.0643(16) 0.0392(10) 0.0468(11) -0.0094(11) 0.0054(11) -0.0050(8)
C6 0.0488(12) 0.0360(9) 0.0385(9) 0.0007(9) 0.0048(9) -0.0021(8)
C7 0.0594(13) 0.0367(10) 0.0490(11) 0.0013(11) 0.0104(10) 0.0038(9)
C8 0.0810(19) 0.0569(13) 0.0545(12) 0.0079(14) 0.0014(14) 0.0134(10)
C9 0.0651(14) 0.0353(9) 0.0476(10) -0.0019(11) -0.0011(12) -0.0011(9)

loop_
_atom_type_symbol
_atom_type_description
_atom_type_scat_dispersion_real
_atom_type_scat_dispersion_imag
_atom_type_scat_source
C C 0.0033 0.0016 'International Tables Vol C Tables 4.2.6.8 and 6.1.1.4'
H H 0.0000 0.0000 'International Tables Vol C Tables 4.2.6.8 and 6.1.1.4'
N N 0.0061 0.0033 'International Tables Vol C Tables 4.2.6.8 and 6.1.1.4'
O O 0.0106 0.0060 'International Tables Vol C Tables 4.2.6.8 and 6.1.1.4'

loop_
_geom_angle_atom_site_label_1
_geom_angle_atom_site_label_2
_geom_angle_atom_site_label_3
_geom_angle
_geom_angle_publ_flag
C7 N2 C6 125.69(17) y
C7 N2 H22 114.6(14) ?
C6 N2 H22 119.6(14) ?
C2 C1 C6 120.71(19) ?
C2 C1 C9 119.04(17) ?
C6 C1 C9 120.24(17) ?
C3 C2 C1 120.31(19) ?
C3 C2 H2 117.6(14) ?
C1 C2 H2 122.1(14) ?
C2 C3 C4 119.0(2) ?
C2 C3 H3 118.7(15) ?
C4 C3 H3 121.8(14) ?
C5 C4 C3 121.4(2) ?
C5 C4 H4 120.1(14) ?
C3 C4 H4 118.5(14) ?
C4 C5 C6 120.38(19) ?
C4 C5 H5 123.3(14) ?
C6 C5 H5 115.9(13) ?
C5 C6 C1 118.27(18) ?
C5 C6 N2 122.50(17) y
C1 C6 N2 119.23(17) y
O1 C7 N2 122.91(19) y
O1 C7 C8 122.76(19) y
N2 C7 C8 114.33(18) y
C7 C8 H8A 109.5 ?
C7 C8 H8B 109.5 ?
H8A C8 H8B 109.5 ?
C7 C8 H8C 109.5 ?
H8A C8 H8C 109.5 ?
H8B C8 H8C 109.5 ?
N1 C9 C1 179.5(3) y

loop_
_geom_bond_atom_site_label_1
_geom_bond_atom_site_label_2
_geom_bond_distance
_geom_bond_publ_flag
O1 C7 1.210(2) y
N1 C9 1.138(3) y
N2 C7 1.367(3) y
N2 C6 1.402(2) y
N2 H22 0.85(2) ?
C1 C2 1.385(3) ?
C1 C6 1.400(2) ?
C1 C9 1.433(3) ?
C2 C3 1.374(3) ?
C2 H2 0.94(2) ?
C3 C4 1.383(3) ?
C3 H3 0.98(2) ?
C4 C5 1.373(3) ?
C4 H4 0.94(2) ?
C5 C6 1.385(3) ?
C5 H5 0.96(2) ?
C7 C8 1.498(3) ?
C8 H8A 0.9600 ?
C8 H8B 0.9600 ?
C8 H8C 0.9600 ?

loop_
_geom_hbond_atom_site_label_D
_geom_hbond_atom_site_label_H
_geom_hbond_atom_site_label_A
_geom_hbond_site_symmetry_A
_geom_hbond_distance_DH
_geom_hbond_distance_HA
_geom_hbond_distance_DA
_geom_hbond_angle_DHA
_geom_hbond_publ_flag
N2 H22 N1 3_566 0.85(2) 2.26(2) 3.081(3) 163(2) yes
C3 H3 O1 4_546 0.98(2) 2.47(2) 3.270(3) 139(2) yes
C5 H5 O1 . 0.97(2) 2.49(3) 2.914(3) 106.3(18) yes

loop_
_geom_torsion_atom_site_label_1
_geom_torsion_atom_site_label_2
_geom_torsion_atom_site_label_3
_geom_torsion_atom_site_label_4
_geom_torsion
_geom_torsion_publ_flag
C6 C1 C2 C3 0.4(4) ?
C9 C1 C2 C3 -178.1(3) ?
C1 C2 C3 C4 -0.1(4) ?
C2 C3 C4 C5 -0.6(4) ?
C3 C4 C5 C6 1.0(4) ?
C4 C5 C6 C1 -0.7(4) ?
C4 C5 C6 N2 180.0(2) ?
C2 C1 C6 C5 0.0(3) ?
C9 C1 C6 C5 178.5(2) ?
C2 C1 C6 N2 179.4(2) ?
C9 C1 C6 N2 -2.2(3) ?
C7 N2 C6 C5 -37.9(4) y
C7 N2 C6 C1 142.9(2) y
C6 N2 C7 O1 0.6(4) y
C6 N2 C7 C8 -178.6(2) y
C2 C1 C9 N1 8E1(3) ?
C6 C1 C9 N1 -10E1(3) ?

loop_
_cod_related_entry_id
_cod_related_entry_database
_cod_related_entry_code
1 ChemSpider 220798
